data_4330855
loop_
_publ_author_name
'Anton Dimitrov'
'Detlef Heidemann'
'Khalaf I. Khallow'
'Erhard Kemnitz'

_publ_contact_author
;
      Prof. Dr. Erhard Kemnitz
      Institut f\"ur Chemie
      Humboldt-Universit\"at zu Berlin
      Brook-Taylor Str.2
      12489 Berlin, 
      Germany
;
_publ_contact_author_email erhard.kemnitz@chemie.hu-berlin.de
_publ_contact_author_fax '+49 30 20937277'
_publ_contact_author_phone '+49 30 20937555'
_publ_section_title
;
 Syntheses and Characterization of Salts with the [Al(D)4F2]+ Cation (D =
 Pyridine or Water)
;
_journal_name_full 'Inorganic Chemistry'
_journal_page_first 11612
_journal_page_last 11622
_journal_paper_doi 10.1021/ic301502u
_journal_volume 51
_journal_year 2012
_chemical_formula_moiety '2(C20 H20 Al Br2 N4), C5 H6 N, 2(C5 H5 N), 3(Br)'
_chemical_formula_sum 'C55 H56 Al2 Br7 N11'
_chemical_formula_weight 1484.44
_space_group_IT_number 14
_symmetry_cell_setting monoclinic
_symmetry_Int_Tables_number 14
_symmetry_space_group_name_Hall '-P 2ybc'
_symmetry_space_group_name_H-M 'P 1 21/c 1'
_atom_sites_solution_hydrogens geom
_atom_sites_solution_primary direct
_atom_sites_solution_secondary difmap
_audit_creation_method SHELXL-97
_cell_angle_alpha 90.00
_cell_angle_beta 90.124(2)
_cell_angle_gamma 90.00
_cell_formula_units_Z 2
_cell_length_a 9.3388(2)
_cell_length_b 23.5193(7)
_cell_length_c 13.2184(3)
_cell_measurement_reflns_used 40579
_cell_measurement_temperature 100(2)
_cell_measurement_theta_max 27.20
_cell_measurement_theta_min 2.18
_cell_volume 2903.31(13)
_computing_cell_refinement 'STOE X-AREA'
_computing_data_collection 'STOE X-AREA'
_computing_data_reduction 'STOE X-RED'
_computing_structure_refinement 'SHELXL-97 (Sheldrick, 1997)'
_computing_structure_solution SIR97
_diffrn_ambient_temperature 100(2)
_diffrn_detector 'image plate (34 cm diameter)'
_diffrn_detector_area_resol_mean 6.67
_diffrn_detector_type STOE
_diffrn_measured_fraction_theta_full 0.996
_diffrn_measured_fraction_theta_max 0.996
_diffrn_measurement_details ' 360 frames, detector distance = 120 mm'
_diffrn_measurement_device '2-circle goniometer'
_diffrn_measurement_device_type 'STOE IPDS 2T'
_diffrn_measurement_method 'rotation method'
_diffrn_radiation_collimation '0.5 mm diameter, monocapillary'
_diffrn_radiation_monochromator 'plane graphite'
_diffrn_radiation_polarisn_norm 0
_diffrn_radiation_type 'Mo K\a'
_diffrn_radiation_wavelength 0.71073
_diffrn_reflns_av_R_equivalents 0.1722
_diffrn_reflns_av_unetI/netI 0.0294
_diffrn_reflns_limit_h_max 11
_diffrn_reflns_limit_h_min -11
_diffrn_reflns_limit_k_max 30
_diffrn_reflns_limit_k_min -30
_diffrn_reflns_limit_l_max 16
_diffrn_reflns_limit_l_min -16
_diffrn_reflns_number 45124
_diffrn_reflns_theta_full 27.00
_diffrn_reflns_theta_max 27.00
_diffrn_reflns_theta_min 2.18
_diffrn_source 'sealed x-ray tube, 12 x 0.4 mm long-fine focus'
_diffrn_source_current 45
_diffrn_source_power 2.25
_diffrn_source_voltage 50
_exptl_absorpt_coefficient_mu 4.914
_exptl_absorpt_correction_T_max 0.36867
_exptl_absorpt_correction_T_min 0.07249
_exptl_absorpt_correction_type multi-scan
_exptl_absorpt_process_details platon
_exptl_crystal_colour colourless
_exptl_crystal_density_diffrn 1.698
_exptl_crystal_description block
_exptl_crystal_F_000 1468
_exptl_crystal_size_max 0.600
_exptl_crystal_size_mid 0.543
_exptl_crystal_size_min 0.480
_refine_diff_density_max 2.196
_refine_diff_density_min -2.612
_refine_diff_density_rms 0.219
_refine_ls_extinction_method none
_refine_ls_goodness_of_fit_ref 1.182
_refine_ls_hydrogen_treatment constr
_refine_ls_matrix_type full
_refine_ls_number_parameters 349
_refine_ls_number_reflns 6428
_refine_ls_number_restraints 106
_refine_ls_restrained_S_all 1.269
_refine_ls_R_factor_all 0.0829
_refine_ls_R_factor_gt 0.0758
_refine_ls_shift/su_max 0.005
_refine_ls_shift/su_mean 0.000
_refine_ls_structure_factor_coef Fsqd
_refine_ls_weighting_details 'calc w=1/[\s^2^(Fo^2^)+(0.0737P)^2^+33.2599P] where P=(Fo^2^+2Fc^2^)/3'
_refine_ls_weighting_scheme calc
_refine_ls_wR_factor_gt 0.1813
_refine_ls_wR_factor_ref 0.1852
_reflns_d_resolution_high 0.783
_reflns_d_resolution_low 9.339
_reflns_limit_h_max 11
_reflns_limit_h_min -11
_reflns_limit_k_max 30
_reflns_limit_k_min 0
_reflns_limit_l_max 16
_reflns_limit_l_min 0
_reflns_number_gt 5845
_reflns_number_total 6338
_reflns_threshold_expression >2sigma(I)
_cod_data_source_file ic301502u_si_001_4.cif
_cod_data_source_block v3
_cod_original_sg_symbol_H-M 'P 21/c'
_cod_database_code 4330855

loop_
_symmetry_equiv_pos_as_xyz
'x, y, z'
'-x, y+1/2, -z+1/2'
'-x, -y, -z'
'x, -y-1/2, z-1/2'

loop_
_atom_site_label
_atom_site_type_symbol
_atom_site_fract_x
_atom_site_fract_y
_atom_site_fract_z
_atom_site_U_iso_or_equiv
_atom_site_adp_type
_atom_site_occupancy
_atom_site_symmetry_multiplicity
_atom_site_calc_flag
_atom_site_refinement_flags
C1 C 0.3241(8) 0.6550(3) 0.0083(5) 0.0128(13) Uani 1 1 d .
H1 H 0.2467 0.6308 -0.0102 0.015 Uiso 1 1 calc R
C2 C 0.4437(8) 0.6573(3) -0.0540(6) 0.0152(14) Uani 1 1 d U
H2 H 0.4469 0.6357 -0.1148 0.018 Uiso 1 1 calc R
C3 C 0.5575(8) 0.6912(3) -0.0265(6) 0.0170(15) Uani 1 1 d .
H3 H 0.6419 0.6920 -0.0665 0.020 Uiso 1 1 calc R
C4 C 0.5477(9) 0.7240(3) 0.0599(6) 0.0168(15) Uani 1 1 d .
H4 H 0.6232 0.7489 0.0788 0.020 Uiso 1 1 calc R
C5 C 0.4281(6) 0.7199(3) 0.1172(5) 0.0135(14) Uani 1 1 d .
H5 H 0.4233 0.7421 0.1772 0.016 Uiso 1 1 calc R
C6 C 0.1365(7) 0.7983(3) 0.0991(6) 0.0150(14) Uani 1 1 d U
H6 H 0.1582 0.7788 0.0380 0.018 Uiso 1 1 calc R
C7 C 0.1190(8) 0.8555(3) 0.0955(5) 0.0146(14) Uani 1 1 d .
H7 H 0.1324 0.8756 0.0340 0.017 Uiso 1 1 calc R
C8 C 0.0812(8) 0.8842(3) 0.1835(6) 0.0156(14) Uani 1 1 d .
H8 H 0.0623 0.9239 0.1822 0.019 Uiso 1 1 calc R
C9 C 0.0717(9) 0.8540(3) 0.2726(6) 0.0174(15) Uani 1 1 d .
H9 H 0.0439 0.8722 0.3336 0.021 Uiso 1 1 calc R
C10 C 0.1023(7) 0.7988(3) 0.2712(6) 0.0151(14) Uani 1 1 d U
H10 H 0.1094 0.7799 0.3346 0.018 Uiso 1 1 calc R
C11 C -0.1632(7) 0.7069(3) 0.2595(6) 0.0152(14) Uani 1 1 d U
H11 H -0.1684 0.7291 0.1996 0.018 Uiso 1 1 calc R
C12 C -0.2740(8) 0.7090(3) 0.3221(6) 0.0165(15) Uani 1 1 d .
H12 H -0.3503 0.7349 0.3105 0.020 Uiso 1 1 calc R
C13 C -0.2765(8) 0.6725(3) 0.4048(6) 0.0175(15) Uani 1 1 d .
H13 H -0.3555 0.6722 0.4499 0.021 Uiso 1 1 calc R
C14 C -0.1607(8) 0.6368(3) 0.4197(5) 0.0141(14) Uani 1 1 d .
H14 H -0.1597 0.6111 0.4752 0.017 Uiso 1 1 calc R
C15 C -0.0470(8) 0.6385(3) 0.3538(4) 0.0132(14) Uani 1 1 d .
H15 H 0.0306 0.6130 0.3643 0.016 Uiso 1 1 calc R
C16 C 0.0403(8) 0.5596(3) 0.1570(4) 0.0145(14) Uani 1 1 d .
H16 H -0.0481 0.5774 0.1410 0.017 Uiso 1 1 calc R
C17 C 0.0469(9) 0.5010(3) 0.1558(6) 0.0208(16) Uani 1 1 d .
H17 H -0.0356 0.4793 0.1390 0.025 Uiso 1 1 calc R
C18 C 0.1744(9) 0.4740(3) 0.1791(6) 0.0186(15) Uani 1 1 d .
H18 H 0.1811 0.4337 0.1793 0.022 Uiso 1 1 calc R
C19 C 0.2927(8) 0.5077(3) 0.2024(6) 0.0171(15) Uani 1 1 d .
H19 H 0.3823 0.4908 0.2181 0.020 Uiso 1 1 calc R
C20 C 0.2778(7) 0.5664(3) 0.2023(5) 0.0114(13) Uani 1 1 d .
H20 H 0.3589 0.5890 0.2187 0.014 Uiso 1 1 calc R
C21 C 0.3239(10) -0.0139(5) 0.2598(7) 0.0313(19) Uani 1 1 d U
H21 H 0.3174 -0.0370 0.2010 0.038 Uiso 1 1 calc R
C22 C 0.3376(10) 0.0443(5) 0.2480(8) 0.0349(18) Uani 1 1 d U
H22 H 0.3399 0.0605 0.1822 0.042 Uiso 1 1 calc R
C23 C 0.3475(10) 0.0779(4) 0.3300(8) 0.0333(18) Uani 1 1 d U
H23 H 0.3577 0.1180 0.3234 0.040 Uiso 1 1 calc R
C24 C 0.3427(10) 0.0526(4) 0.4241(8) 0.0295(18) Uani 1 1 d U
H24 H 0.3486 0.0750 0.4838 0.035 Uiso 1 1 calc R
C25 C 0.3292(10) -0.0052(4) 0.4304(6) 0.0242(18) Uani 1 1 d .
H25 H 0.3267 -0.0218 0.4959 0.029 Uiso 1 1 calc R
C27 C 0.359(2) 0.5286(9) 0.4686(14) 0.021(3) Uani 0.50 1 d PU
H27 H 0.2693 0.5407 0.4419 0.025 Uiso 0.50 1 calc PR
C28 C 0.404(2) 0.4729(10) 0.4545(14) 0.019(2) Uani 0.50 1 d PU
H28 H 0.3454 0.4466 0.4190 0.023 Uiso 0.50 1 calc PR
C29 C 0.535(2) 0.4560(8) 0.4921(15) 0.022(3) Uani 0.50 1 d PU
H29 H 0.5676 0.4181 0.4824 0.026 Uiso 0.50 1 calc PR
C30 C 0.379(2) 0.5043(10) 0.4545(14) 0.021(3) Uani 0.50 1 d PU
H30 H 0.2878 0.5145 0.4290 0.025 Uiso 0.50 1 calc PR
C31 C 0.557(2) 0.4344(8) 0.4792(15) 0.022(3) Uani 0.50 1 d PU
H31 H 0.5880 0.3963 0.4699 0.026 Uiso 0.50 1 calc PR
N1 N 0.3139(7) 0.6859(3) 0.0943(4) 0.0114(11) Uani 1 1 d .
N2 N 0.1244(6) 0.7670(3) 0.1867(4) 0.0102(11) Uani 1 1 d .
N3 N -0.0412(6) 0.6749(3) 0.2746(4) 0.0104(11) Uani 1 1 d .
N4 N 0.1547(6) 0.5927(3) 0.1801(4) 0.0099(11) Uani 1 1 d .
N5 N 0.4327(17) 0.4512(7) 0.4411(12) 0.019(2) Uani 0.50 1 d PU
H5A H 0.3822 0.4267 0.4055 0.023 Uiso 0.50 1 calc PR
N6 N 0.3195(9) -0.0394(4) 0.3517(6) 0.0288(17) Uani 1 1 d .
Al1 Al 0.1370(2) 0.68068(9) 0.18454(15) 0.0099(4) Uani 1 1 d .
Br1 Br 0.29102(7) 0.68259(3) 0.33926(5) 0.01190(18) Uani 1 1 d U
Br2 Br -0.02527(7) 0.67872(3) 0.03453(5) 0.01234(18) Uani 1 1 d U
Br3 Br 0.34882(10) 0.35093(3) 0.29886(6) 0.0233(2) Uani 1 1 d U
Br4 Br 0.0000 0.5000 0.5000 0.0298(3) Uani 1 2 d SU

loop_
_atom_site_aniso_label
_atom_site_aniso_U_11
_atom_site_aniso_U_22
_atom_site_aniso_U_33
_atom_site_aniso_U_23
_atom_site_aniso_U_13
_atom_site_aniso_U_12
C1 0.015(3) 0.016(3) 0.008(3) -0.001(3) -0.001(3) 0.000(3)
C2 0.0155(17) 0.0155(17) 0.0144(17) 0.0001(10) 0.0008(10) 0.0001(10)
C3 0.016(4) 0.022(4) 0.014(4) 0.007(3) 0.007(3) -0.003(3)
C4 0.020(4) 0.021(4) 0.010(3) 0.005(3) 0.000(3) -0.007(3)
C5 0.020(4) 0.014(3) 0.007(3) -0.002(3) 0.000(3) -0.004(3)
C6 0.0155(17) 0.0155(17) 0.0139(17) 0.0003(10) -0.0003(10) 0.0000(10)
C7 0.019(4) 0.019(4) 0.005(3) 0.003(3) -0.002(3) 0.001(3)
C8 0.021(4) 0.015(3) 0.011(3) -0.002(3) -0.003(3) 0.004(3)
C9 0.022(4) 0.023(4) 0.007(3) -0.004(3) -0.002(3) 0.005(3)
C10 0.0154(17) 0.0156(17) 0.0142(17) -0.0002(10) -0.0005(10) 0.0007(10)
C11 0.0155(17) 0.0156(17) 0.0144(17) 0.0004(10) -0.0006(10) 0.0011(10)
C12 0.020(4) 0.019(4) 0.010(3) -0.006(3) -0.001(3) 0.007(3)
C13 0.016(4) 0.023(4) 0.013(4) -0.003(3) 0.004(3) 0.000(3)
C14 0.014(3) 0.021(4) 0.008(3) 0.002(3) 0.006(3) 0.001(3)
C15 0.017(3) 0.018(3) 0.004(3) 0.001(3) -0.002(3) 0.002(3)
C16 0.015(3) 0.019(4) 0.009(3) 0.004(3) 0.000(3) 0.000(3)
C17 0.018(4) 0.019(4) 0.026(4) 0.003(3) -0.003(3) -0.007(3)
C18 0.021(4) 0.014(3) 0.021(4) 0.004(3) 0.005(3) 0.001(3)
C19 0.015(4) 0.020(4) 0.016(4) 0.000(3) 0.000(3) 0.008(3)
C20 0.009(3) 0.018(3) 0.007(3) 0.001(3) -0.001(2) 0.000(3)
C21 0.027(5) 0.051(4) 0.016(4) -0.003(4) 0.002(3) -0.013(4)
C22 0.020(3) 0.051(3) 0.034(3) 0.019(3) -0.001(3) 0.006(3)
C23 0.021(3) 0.028(4) 0.051(3) 0.014(3) 0.009(3) 0.004(3)
C24 0.025(4) 0.028(5) 0.035(4) -0.004(3) 0.001(4) -0.003(4)
C25 0.028(4) 0.031(4) 0.013(4) 0.003(3) -0.010(3) -0.005(4)
C27 0.023(5) 0.023(6) 0.017(5) 0.004(5) -0.001(4) 0.000(5)
C28 0.022(4) 0.022(6) 0.014(4) -0.001(5) -0.001(4) -0.004(4)
C29 0.025(4) 0.020(7) 0.019(5) 0.006(5) 0.005(4) 0.006(5)
C30 0.023(5) 0.023(6) 0.017(5) 0.004(5) -0.001(4) 0.000(5)
C31 0.025(4) 0.020(7) 0.019(5) 0.006(5) 0.005(4) 0.006(5)
N1 0.016(3) 0.014(3) 0.004(3) 0.001(2) -0.001(2) -0.002(2)
N2 0.011(3) 0.016(3) 0.003(3) 0.000(2) -0.003(2) 0.002(2)
N3 0.010(3) 0.016(3) 0.005(3) -0.001(2) -0.002(2) 0.001(2)
N4 0.008(3) 0.017(3) 0.005(3) -0.001(2) 0.001(2) 0.002(2)
N5 0.022(4) 0.022(6) 0.014(4) -0.001(5) -0.001(4) -0.004(4)
N6 0.032(4) 0.032(4) 0.022(4) -0.001(3) -0.003(3) -0.012(3)
Al1 0.0127(10) 0.0145(10) 0.0025(9) 0.0006(7) -0.0013(7) 0.0014(8)
Br1 0.0138(3) 0.0186(3) 0.0034(3) 0.0008(2) -0.0034(2) 0.0007(3)
Br2 0.0148(3) 0.0197(3) 0.0025(3) 0.0003(2) -0.0032(2) 0.0004(3)
Br3 0.0375(5) 0.0198(4) 0.0126(3) -0.0012(3) -0.0036(3) 0.0021(3)
Br4 0.0369(6) 0.0191(5) 0.0333(6) -0.0042(4) -0.0130(5) -0.0004(4)

loop_
_atom_type_symbol
_atom_type_description
_atom_type_scat_dispersion_real
_atom_type_scat_dispersion_imag
_atom_type_scat_source
C C 0.0033 0.0016 'International Tables Vol C Tables 4.2.6.8 and 6.1.1.4'
H H 0.0000 0.0000 'International Tables Vol C Tables 4.2.6.8 and 6.1.1.4'
N N 0.0061 0.0033 'International Tables Vol C Tables 4.2.6.8 and 6.1.1.4'
Al Al 0.0645 0.0514 'International Tables Vol C Tables 4.2.6.8 and 6.1.1.4'
Br Br -0.2901 2.4595 'International Tables Vol C Tables 4.2.6.8 and 6.1.1.4'

loop_
_geom_angle_atom_site_label_1
_geom_angle_atom_site_label_2
_geom_angle_atom_site_label_3
_geom_angle
_geom_angle_site_symmetry_1
_geom_angle_site_symmetry_3
N1 C1 C2 122.3(7) . .
N1 C1 H1 118.8 . .
C2 C1 H1 118.8 . .
C3 C2 C1 119.1(7) . .
C3 C2 H2 120.4 . .
C1 C2 H2 120.4 . .
C2 C3 C4 119.3(7) . .
C2 C3 H3 120.4 . .
C4 C3 H3 120.4 . .
C5 C4 C3 118.6(7) . .
C5 C4 H4 120.7 . .
C3 C4 H4 120.7 . .
C4 C5 N1 124.2(7) . .
C4 C5 H5 117.9 . .
N1 C5 H5 117.9 . .
C7 C6 N2 123.3(7) . .
C7 C6 H6 118.4 . .
N2 C6 H6 118.4 . .
C6 C7 C8 119.0(7) . .
C6 C7 H7 120.5 . .
C8 C7 H7 120.5 . .
C9 C8 C7 118.7(7) . .
C9 C8 H8 120.7 . .
C7 C8 H8 120.7 . .
C10 C9 C8 118.6(7) . .
C10 C9 H9 120.7 . .
C8 C9 H9 120.7 . .
C9 C10 N2 125.5(7) . .
C9 C10 H10 117.3 . .
N2 C10 H10 117.3 . .
C12 C11 N3 125.1(7) . .
C12 C11 H11 117.4 . .
N3 C11 H11 117.4 . .
C11 C12 C13 118.8(7) . .
C11 C12 H12 120.6 . .
C13 C12 H12 120.6 . .
C14 C13 C12 118.2(7) . .
C14 C13 H13 120.9 . .
C12 C13 H13 120.9 . .
C15 C14 C13 119.7(7) . .
C15 C14 H14 120.1 . .
C13 C14 H14 120.1 . .
N3 C15 C14 122.7(7) . .
N3 C15 H15 118.6 . .
C14 C15 H15 118.6 . .
N4 C16 C17 122.8(7) . .
N4 C16 H16 118.6 . .
C17 C16 H16 118.6 . .
C16 C17 C18 119.6(7) . .
C16 C17 H17 120.2 . .
C18 C17 H17 120.2 . .
C17 C18 C19 118.0(7) . .
C17 C18 H18 121.0 . .
C19 C18 H18 121.0 . .
C20 C19 C18 119.1(7) . .
C20 C19 H19 120.5 . .
C18 C19 H19 120.5 . .
N4 C20 C19 123.2(7) . .
N4 C20 H20 118.4 . .
C19 C20 H20 118.4 . .
N6 C21 C22 122.8(9) . .
N6 C21 H21 118.6 . .
C22 C21 H21 118.6 . .
C23 C22 C21 119.8(9) . .
C23 C22 H22 120.1 . .
C21 C22 H22 120.1 . .
C22 C23 C24 118.1(9) . .
C22 C23 H23 121.0 . .
C24 C23 H23 121.0 . .
C25 C24 C23 119.1(9) . .
C25 C24 H24 120.4 . .
C23 C24 H24 120.4 . .
N6 C25 C24 124.4(9) . .
N6 C25 H25 117.8 . .
C24 C25 H25 117.8 . .
C31 C27 C28 119.7(19) 3_666 .
C31 C27 H27 120.2 3_666 .
C28 C27 H27 120.2 . .
C29 C28 C27 119.7(18) . .
C29 C28 H28 120.2 . .
C27 C28 H28 120.2 . .
C28 C29 C30 119.2(17) . 3_666
C28 C29 H29 120.4 . .
C30 C29 H29 120.4 3_666 .
N5 C30 C29 117.8(18) . 3_666
N5 C30 H30 121.1 . .
C29 C30 H30 121.1 3_666 .
N5 C31 C27 120.5(18) . 3_666
N5 C31 H31 119.7 . .
C27 C31 H31 119.7 3_666 .
C1 N1 C5 116.4(6) . .
C1 N1 Al1 121.1(5) . .
C5 N1 Al1 122.5(5) . .
C10 N2 C6 114.2(6) . .
C10 N2 Al1 124.7(5) . .
C6 N2 Al1 121.1(5) . .
C15 N3 C11 115.0(6) . .
C15 N3 Al1 121.6(5) . .
C11 N3 Al1 123.4(5) . .
C20 N4 C16 117.3(6) . .
C20 N4 Al1 121.6(5) . .
C16 N4 Al1 121.1(5) . .
C31 N5 C30 123.0(17) . .
C31 N5 H5A 118.5 . .
C30 N5 H5A 118.5 . .
C25 N6 C21 115.8(8) . .
N2 Al1 N1 89.7(3) . .
N2 Al1 N3 90.6(3) . .
N1 Al1 N3 179.6(3) . .
N2 Al1 N4 178.5(3) . .
N1 Al1 N4 88.8(2) . .
N3 Al1 N4 90.9(2) . .
N2 Al1 Br2 89.70(17) . .
N1 Al1 Br2 91.58(18) . .
N3 Al1 Br2 88.17(18) . .
N4 Al1 Br2 90.45(18) . .
N2 Al1 Br1 90.20(17) . .
N1 Al1 Br1 90.68(18) . .
N3 Al1 Br1 89.57(18) . .
N4 Al1 Br1 89.71(18) . .
Br2 Al1 Br1 177.74(10) . .

loop_
_geom_bond_atom_site_label_1
_geom_bond_atom_site_label_2
_geom_bond_distance
_geom_bond_site_symmetry_2
C1 N1 1.353(9) .
C1 C2 1.391(10) .
C1 H1 0.9500 .
C2 C3 1.378(11) .
C2 H2 0.9500 .
C3 C4 1.382(11) .
C3 H3 0.9500 .
C4 C5 1.354(10) .
C4 H4 0.9500 .
C5 N1 1.367(9) .
C5 H5 0.9500 .
C6 C7 1.355(10) .
C6 N2 1.378(9) .
C6 H6 0.9500 .
C7 C8 1.392(10) .
C7 H7 0.9500 .
C8 C9 1.379(11) .
C8 H8 0.9500 .
C9 C10 1.330(10) .
C9 H9 0.9500 .
C10 N2 1.360(9) .
C10 H10 0.9500 .
C11 C12 1.327(10) .
C11 N3 1.380(9) .
C11 H11 0.9500 .
C12 C13 1.389(11) .
C12 H12 0.9500 .
C13 C14 1.384(11) .
C13 H13 0.9500 .
C14 C15 1.375(9) .
C14 H14 0.9500 .
C15 N3 1.354(9) .
C15 H15 0.9500 .
C16 N4 1.358(9) .
C16 C17 1.378(10) .
C16 H16 0.9500 .
C17 C18 1.384(11) .
C17 H17 0.9500 .
C18 C19 1.393(11) .
C18 H18 0.9500 .
C19 C20 1.387(10) .
C19 H19 0.9500 .
C20 N4 1.337(9) .
C20 H20 0.9500 .
C21 N6 1.355(12) .
C21 C22 1.384(15) .
C21 H21 0.9500 .
C22 C23 1.345(16) .
C22 H22 0.9500 .
C23 C24 1.380(14) .
C23 H23 0.9500 .
C24 C25 1.368(13) .
C24 H24 0.9500 .
C25 N6 1.318(11) .
C25 H25 0.9500 .
C27 C31 1.36(3) 3_666
C27 C28 1.39(3) .
C27 H27 0.9500 .
C28 C29 1.38(3) .
C28 H28 0.9500 .
C29 C30 1.42(3) 3_666
C29 H29 0.9500 .
C30 N5 1.36(2) .
C30 C29 1.42(3) 3_666
C30 H30 0.9500 .
C31 N5 1.33(2) .
C31 C27 1.36(3) 3_666
C31 H31 0.9500 .
N1 Al1 2.043(6) .
N2 Al1 2.034(7) .
N3 Al1 2.052(6) .
N4 Al1 2.076(7) .
N5 H5A 0.8800 .
Al1 Br2 2.493(2) .
Al1 Br1 2.498(2) .

loop_
_geom_torsion_atom_site_label_1
_geom_torsion_atom_site_label_2
_geom_torsion_atom_site_label_3
_geom_torsion_atom_site_label_4
_geom_torsion
_geom_torsion_site_symmetry_1
_geom_torsion_site_symmetry_4
N1 C1 C2 C3 1.4(11) . .
C1 C2 C3 C4 -2.8(11) . .
C2 C3 C4 C5 2.7(11) . .
C3 C4 C5 N1 -1.2(11) . .
N2 C6 C7 C8 -2.7(11) . .
C6 C7 C8 C9 4.1(11) . .
C7 C8 C9 C10 1.5(12) . .
C8 C9 C10 N2 -9.3(11) . .
N3 C11 C12 C13 -6.6(11) . .
C11 C12 C13 C14 1.9(11) . .
C12 C13 C14 C15 0.6(11) . .
C13 C14 C15 N3 1.4(11) . .
N4 C16 C17 C18 0.2(11) . .
C16 C17 C18 C19 -0.6(12) . .
C17 C18 C19 C20 0.7(11) . .
C18 C19 C20 N4 -0.4(11) . .
N6 C21 C22 C23 0.2(15) . .
C21 C22 C23 C24 -0.5(14) . .
C22 C23 C24 C25 0.6(14) . .
C23 C24 C25 N6 -0.4(15) . .
C31 C27 C28 C29 -1(3) 3_666 .
C27 C28 C29 C30 1(3) . 3_666
C2 C1 N1 C5 0.0(10) . .
C2 C1 N1 Al1 -179.4(6) . .
C4 C5 N1 C1 -0.1(10) . .
C4 C5 N1 Al1 179.3(6) . .
C9 C10 N2 C6 10.3(10) . .
C9 C10 N2 Al1 -168.9(6) . .
C7 C6 N2 C10 -4.0(10) . .
C7 C6 N2 Al1 175.3(5) . .
C14 C15 N3 C11 -5.4(10) . .
C14 C15 N3 Al1 175.0(5) . .
C12 C11 N3 C15 8.2(10) . .
C12 C11 N3 Al1 -172.2(6) . .
C19 C20 N4 C16 0.0(10) . .
C19 C20 N4 Al1 178.5(5) . .
C17 C16 N4 C20 0.1(10) . .
C17 C16 N4 Al1 -178.3(6) . .
C27 C31 N5 C30 -2(3) 3_666 .
C29 C30 N5 C31 3(3) 3_666 .
C24 C25 N6 C21 0.2(14) . .
C22 C21 N6 C25 -0.1(14) . .
C10 N2 Al1 N1 -134.2(6) . .
C6 N2 Al1 N1 46.6(5) . .
C10 N2 Al1 N3 46.0(6) . .
C6 N2 Al1 N3 -133.2(5) . .
C10 N2 Al1 Br2 134.2(5) . .
C6 N2 Al1 Br2 -45.0(5) . .
C10 N2 Al1 Br1 -43.5(5) . .
C6 N2 Al1 Br1 137.3(5) . .
C1 N1 Al1 N2 -130.4(6) . .
C5 N1 Al1 N2 50.2(5) . .
C1 N1 Al1 N4 49.7(6) . .
C5 N1 Al1 N4 -129.7(5) . .
C1 N1 Al1 Br2 -40.7(5) . .
C5 N1 Al1 Br2 139.9(5) . .
C1 N1 Al1 Br1 139.4(5) . .
C5 N1 Al1 Br1 -40.0(5) . .
C15 N3 Al1 N2 -136.0(5) . .
C11 N3 Al1 N2 44.5(5) . .
C15 N3 Al1 N4 43.9(5) . .
C11 N3 Al1 N4 -135.6(5) . .
C15 N3 Al1 Br2 134.3(5) . .
C11 N3 Al1 Br2 -45.2(5) . .
C15 N3 Al1 Br1 -45.8(5) . .
C11 N3 Al1 Br1 134.7(5) . .
C20 N4 Al1 N1 51.6(5) . .
C16 N4 Al1 N1 -130.0(5) . .
C20 N4 Al1 N3 -128.7(5) . .
C16 N4 Al1 N3 49.7(5) . .
C20 N4 Al1 Br2 143.2(5) . .
C16 N4 Al1 Br2 -38.5(5) . .
C20 N4 Al1 Br1 -39.1(5) . .
C16 N4 Al1 Br1 139.3(5) . .
